data_7131286
loop_
_publ_author_name
'Tandekar, Kesar'
'Schmidtmann, Marc'
'Tripathi, Anjali'
'Mishra, Neeraj Kumar'
'Supriya, Sabbani'

_publ_section_title
;
 Light-induced dissolution and concomitant crystallization of a
 Keggin-type polyoxometalate mimicking a naturally occurring phenomenon.
;
_journal_issue 22
_journal_name_full 'Chemical communications (Cambridge, England)'
_journal_page_first 3241
_journal_page_last 3244
_journal_paper_doi 10.1039/d2cc03273b
_journal_volume 59
_journal_year 2023
_chemical_formula_moiety 'Mo12 O40 P, 4(C24 H20 P), 3(C8 H9 N O)'
_chemical_formula_sum 'C120 H107 Mo12 N3 O43 P5'
_chemical_formula_weight 3585.21
_space_group_crystal_system triclinic
_space_group_IT_number 2
_space_group_name_Hall '-P 1'
_space_group_name_H-M_alt 'P -1'
_atom_sites_solution_hydrogens geom
_audit_creation_date 2023-01-09
_audit_creation_method
;
Olex2 1.5-alpha
(compiled 2022.11.02 svn.ra8b101fa for OlexSys, GUI svn.r6635)
;
_audit_update_record
;
2023-02-10 deposited with the CCDC.	2023-02-10 downloaded from the CCDC.
;
_cell_angle_alpha 84.920(3)
_cell_angle_beta 66.901(2)
_cell_angle_gamma 67.164(2)
_cell_formula_units_Z 1
_cell_length_a 14.9244(8)
_cell_length_b 14.9531(9)
_cell_length_c 16.6482(9)
_cell_measurement_reflns_used 9990
_cell_measurement_temperature 292(2)
_cell_measurement_theta_max 27.669
_cell_measurement_theta_min 2.457
_cell_volume 3140.7(3)
_computing_cell_refinement 'SAINT v8.34A (Bruker, 2013)'
_computing_data_collection APEX2(Bruker,2014.3-0)
_computing_data_reduction 'SAINT v8.34A (Bruker, 2013)'
_computing_molecular_graphics 'Olex2 1.5-alpha (Dolomanov et al., 2009)'
_computing_publication_material 'Olex2 1.5-alpha (Dolomanov et al., 2009)'
_computing_structure_refinement 'SHELXL 2018/3 (Sheldrick, 2015)'
_computing_structure_solution 'SHELXT 2018/2 (Sheldrick, 2018)'
_diffrn_ambient_temperature 292.00
_diffrn_measured_fraction_theta_full 0.990
_diffrn_measured_fraction_theta_max 0.990
_diffrn_measurement_device_type 'Bruker APEX-II CCD'
_diffrn_measurement_method '\f and \w scans'
_diffrn_radiation_monochromator graphite
_diffrn_radiation_type MoK\a
_diffrn_radiation_wavelength 0.71073
_diffrn_reflns_av_R_equivalents 0.0363
_diffrn_reflns_av_unetI/netI 0.0213
_diffrn_reflns_Laue_measured_fraction_full 0.990
_diffrn_reflns_Laue_measured_fraction_max 0.990
_diffrn_reflns_limit_h_max 17
_diffrn_reflns_limit_h_min -17
_diffrn_reflns_limit_k_max 17
_diffrn_reflns_limit_k_min -17
_diffrn_reflns_limit_l_max 19
_diffrn_reflns_limit_l_min -19
_diffrn_reflns_number 90355
_diffrn_reflns_point_group_measured_fraction_full 0.990
_diffrn_reflns_point_group_measured_fraction_max 0.990
_diffrn_reflns_theta_full 24.999
_diffrn_reflns_theta_max 24.999
_diffrn_reflns_theta_min 2.457
_diffrn_standards_number 0
_exptl_absorpt_coefficient_mu 1.304
_exptl_absorpt_correction_T_max 0.0961
_exptl_absorpt_correction_T_min 0.0660
_exptl_absorpt_correction_type multi-scan
_exptl_absorpt_process_details
;
SADABS-2008/1 (Bruker,2008) was used for absorption correction.
wR2(int) was 0.0725 before and 0.0497 after correction.
The Ratio of minimum to maximum transmission is 0.6868.
The \l/2 correction factor is 0.0015.
;
_exptl_crystal_colour 'clear dark green'
_exptl_crystal_colour_lustre clear
_exptl_crystal_colour_modifier dark
_exptl_crystal_colour_primary green
_exptl_crystal_density_diffrn 1.896
_exptl_crystal_description block
_exptl_crystal_F_000 1771
_exptl_crystal_recrystallization_method 'The material was recrystallised from N-Methyl Formanilide  by slow evaporation'
_exptl_crystal_size_max 0.22
_exptl_crystal_size_mid 0.205
_exptl_crystal_size_min 0.19
_refine_diff_density_max 0.831
_refine_diff_density_min -0.988
_refine_diff_density_rms 0.133
_refine_ls_extinction_coef 0.00103(10)
_refine_ls_extinction_expression Fc^*^=kFc[1+0.001xFc^2^\l^3^/sin(2\q)]^-1/4^
_refine_ls_extinction_method 'SHELXL-2018/3 (Sheldrick 2018)'
_refine_ls_goodness_of_fit_ref 1.362
_refine_ls_hydrogen_treatment constr
_refine_ls_matrix_type full
_refine_ls_number_parameters 868
_refine_ls_number_reflns 10960
_refine_ls_number_restraints 512
_refine_ls_restrained_S_all 1.359
_refine_ls_R_factor_all 0.0740
_refine_ls_R_factor_gt 0.0679
_refine_ls_shift/su_max 0.001
_refine_ls_shift/su_mean 0.000
_refine_ls_structure_factor_coef Fsqd
_refine_ls_weighting_details 'w=1/[\s^2^(Fo^2^)+34.5682P] where P=(Fo^2^+2Fc^2^)/3'
_refine_ls_weighting_scheme calc
_refine_ls_wR_factor_gt 0.1416
_refine_ls_wR_factor_ref 0.1439
_reflns_Friedel_coverage 0.000
_reflns_number_gt 9992
_reflns_number_total 10960
_reflns_threshold_expression 'I > 2\s(I)'
_cod_data_source_file d2cc03273b2.cif
_cod_data_source_block compound1
_cod_depositor_comments 'Adding full bibliography for 7131286--7131288.cif.'
_cod_database_code 7131286
_shelx_shelxl_version_number 2018/3
_shelx_space_group_comment
;
The symmetry employed for this shelxl refinement is uniquely defined
by the following loop, which should always be used as a source of
symmetry information in preference to the above space-group names.
They are only intended as comments.
;
_olex2_refinement_description
;
1. Fixed Uiso
 At 1.2 times of:
  All C(H) groups
 At 1.5 times of:
  All C(H,H,H) groups
2. Restrained distances
 C58-C57
 1.4 with sigma of 0.02
 C58-C59
 1.54 with sigma of 0.02
 C57-C62
 1.4 with sigma of 0.02
 C57-N2
 1.35 with sigma of 0.02
3. Rigid body (RIGU) restrains
 P1, Mo6, O11, O22, O14, O16, O12, O4, O3, Mo5, Mo2, O1, O2, O13, O21, O10, O9,
  O18, O7, O6, O15, Mo1, Mo3, Mo4, O17, O5, O19, O8, O20
 with sigma for 1-2 distances of 0.004 and sigma for 1-3 distances of 0.004
 C64, C49, N1, C56, C55, C50, C54, O23, H56, H55A, H55B, H55C, H50, C51, H54,
 C53, C52, H51, H52, H53, C57, O24, N2, C63, C58, C62, C59, C61, C60
 with sigma for 1-2 distances of 0.001 and sigma for 1-3 distances of 0.002
4. Others
 Fixed Sof: O4(0.5) O2(0.5) O3(0.5) O24(0.5) C58(0.5) H58(0.5) C57(0.5)
 C62(0.5) H62(0.5) C61(0.5) H61(0.5) C60(0.5) H60(0.5) C59(0.5) H59(0.5)
 O1(0.5) C63(0.5) H63A(0.5) H63B(0.5) H63C(0.5) C64(0.5) H64(0.5) N2(0.5)
5.a Aromatic/amide H refined with riding coordinates:
 C44(H44), C26(H26), C45(H45), C30(H30), C27(H27), C36(H36), C23(H23),
 C32(H32), C28(H28), C33(H33), C34(H34), C8(H8), C24(H24), C48(H48), C6(H6),
 C14(H14), C46(H46), C4(H4), C42(H42), C22(H22), C15(H15), C5(H5), C41(H41),
 C20(H20), C47(H47), C38(H38), C2(H2), C29(H29), C40(H40), C10(H10), C18(H18),
 C3(H3), C11(H11), C39(H39), C16(H16), C12(H12), C9(H9), C35(H35), C52(H52),
 C51(H51), C50(H50), C54(H54), C53(H53), C17(H17), C56(H56), C21(H21), C58(H58),
  C62(H62), C61(H61), C60(H60), C59(H59), C64(H64)
5.b Fitted hexagon refined as free rotating group:
 C52(C51,C50,C49,C54,C53), C58(C57,C62,C61,C60,C59)
5.c Idealised Me refined as rotating group:
 C55(H55A,H55B,H55C), C63(H63A,H63B,H63C)
;
_olex2_submission_special_instructions 'No special instructions were received'

loop_
_space_group_symop_operation_xyz
'x, y, z'
'-x, -y, -z'

loop_
_atom_site_label
_atom_site_type_symbol
_atom_site_fract_x
_atom_site_fract_y
_atom_site_fract_z
_atom_site_U_iso_or_equiv
_atom_site_adp_type
_atom_site_occupancy
_atom_site_site_symmetry_order
_atom_site_calc_flag
_atom_site_refinement_flags_posn
_atom_site_refinement_flags_adp
_atom_site_refinement_flags_occupancy
_atom_site_disorder_assembly
_atom_site_disorder_group
Mo6 Mo 0.13055(7) 0.74758(5) 0.43248(5) 0.0348(2) Uani 1 1 d . . . . .
Mo1 Mo 0.14130(6) 1.15437(6) 0.42808(5) 0.0337(2) Uani 1 1 d . . . . .
Mo5 Mo -0.05915(6) 0.90291(6) 0.34873(5) 0.0348(2) Uani 1 1 d . . . . .
Mo3 Mo 0.10459(6) 1.03816(6) 0.27265(5) 0.0357(2) Uani 1 1 d . . . . .
Mo4 Mo -0.17115(6) 1.15795(6) 0.40119(6) 0.0368(2) Uani 1 1 d . . . . .
Mo2 Mo 0.27754(6) 0.89901(6) 0.37700(5) 0.0364(2) Uani 1 1 d . . . . .
P1 P 0.000000 1.000000 0.500000 0.0293(7) Uani 1 2 d S . P . .
P3 P 0.6580(2) 0.68189(18) 0.47286(17) 0.0377(6) Uani 1 1 d . . . . .
P2 P 0.1405(2) 0.54905(19) 0.06750(17) 0.0409(6) Uani 1 1 d . . . . .
O20 O -0.2536(5) 1.2290(5) 0.3557(5) 0.0476(17) Uani 1 1 d . . . . .
O18 O 0.4067(5) 0.8482(5) 0.3176(5) 0.0511(18) Uani 1 1 d . . . . .
O13 O -0.1372(5) 0.8680(6) 0.4546(5) 0.061(2) Uani 1 1 d . . . . .
O11 O 0.0635(6) 0.7937(6) 0.3568(5) 0.062(2) Uani 1 1 d . . . . .
O22 O 0.1909(6) 0.6280(5) 0.4036(5) 0.060(2) Uani 1 1 d . . . . .
O19 O 0.1518(6) 1.0602(5) 0.1673(4) 0.0534(18) Uani 1 1 d . . . . .
O14 O 0.2374(7) 0.7908(7) 0.3713(5) 0.069(2) Uani 1 1 d . . . . .
O7 O 0.2226(6) 0.9446(5) 0.2849(5) 0.0573(19) Uani 1 1 d . . . . .
O16 O 0.1621(7) 0.7533(7) 0.5361(5) 0.071(2) Uani 1 1 d . . . . .
O12 O -0.0034(6) 0.7557(6) 0.5226(5) 0.064(2) Uani 1 1 d . . . . .
O6 O 0.2563(7) 1.0260(5) 0.3991(6) 0.069(2) Uani 1 1 d . . . . .
O21 O -0.0800(6) 0.8517(6) 0.2767(5) 0.0535(18) Uani 1 1 d . . . . .
O8 O -0.0415(6) 1.1356(5) 0.3116(7) 0.075(3) Uani 1 1 d . . . . .
O5 O 0.1257(7) 1.1331(5) 0.3266(5) 0.067(2) Uani 1 1 d . . . . .
O15 O 0.2714(7) 0.8655(7) 0.4890(5) 0.067(2) Uani 1 1 d . . . . .
O10 O 0.0491(6) 0.9467(5) 0.2703(6) 0.067(2) Uani 1 1 d . . . . .
O9 O -0.1548(6) 1.0293(5) 0.3657(6) 0.072(2) Uani 1 1 d . . . . .
O17 O 0.2094(6) 1.2259(6) 0.3952(6) 0.067(2) Uani 1 1 d . . . . .
C43 C 0.7991(7) 0.6184(7) 0.4338(6) 0.038(2) Uani 1 1 d . . . . .
C31 C 0.6311(8) 0.8014(7) 0.4373(7) 0.041(2) Uani 1 1 d . . . . .
C44 C 0.8634(8) 0.6644(7) 0.3812(6) 0.042(2) Uani 1 1 d . . . . .
H44 H 0.833485 0.726573 0.365026 0.051 Uiso 1 1 calc R U . . .
C37 C 0.6011(8) 0.6853(7) 0.5906(6) 0.040(2) Uani 1 1 d . . . . .
C26 C 0.4984(8) 0.6689(7) 0.4364(6) 0.042(2) Uani 1 1 d . . . . .
H26 H 0.462538 0.734522 0.455401 0.051 Uiso 1 1 calc R U . . .
C45 C 0.9724(8) 0.6182(7) 0.3524(7) 0.047(2) Uani 1 1 d . . . . .
H45 H 1.015853 0.649097 0.316984 0.057 Uiso 1 1 calc R U . . .
C30 C 0.6506(8) 0.5233(7) 0.4037(7) 0.047(2) Uani 1 1 d . . . . .
H30 H 0.718797 0.488354 0.400691 0.056 Uiso 1 1 calc R U . . .
C19 C 0.2155(8) 0.5873(7) 0.1096(6) 0.042(2) Uani 1 1 d . . . . .
C25 C 0.6016(8) 0.6212(7) 0.4316(6) 0.041(2) Uani 1 1 d . . . . .
C27 C 0.4485(9) 0.6209(8) 0.4135(7) 0.052(3) Uani 1 1 d . . . . .
H27 H 0.379645 0.653873 0.417288 0.062 Uiso 1 1 calc R U . . .
C7 C 0.2310(8) 0.4766(7) -0.0320(6) 0.044(2) Uani 1 1 d . . . . .
C36 C 0.6175(10) 0.8235(9) 0.3583(8) 0.061(3) Uani 1 1 d . . . . .
H36 H 0.611969 0.778201 0.327627 0.073 Uiso 1 1 calc R U . . .
N1 N 0.5249(9) 0.8417(8) 0.0405(8) 0.074(3) Uani 1 1 d . . . . .
C13 C 0.0423(9) 0.6538(7) 0.0475(7) 0.049(3) Uani 1 1 d . . . . .
C23 C 0.2365(10) 0.7086(9) 0.1772(8) 0.060(3) Uani 1 1 d . . . . .
H23 H 0.211623 0.772317 0.199719 0.072 Uiso 1 1 calc R U . . .
C32 C 0.6379(7) 0.8715(7) 0.4824(8) 0.046(2) Uani 1 1 d . . . . .
H32 H 0.645131 0.858623 0.535728 0.055 Uiso 1 1 calc R U . . .
C1 C 0.0799(9) 0.4760(7) 0.1418(6) 0.047(2) Uani 1 1 d . . . . .
C28 C 0.5009(9) 0.5245(9) 0.3853(7) 0.054(3) Uani 1 1 d . . . . .
H28 H 0.467608 0.491874 0.369695 0.065 Uiso 1 1 calc R U . . .
C33 C 0.6339(8) 0.9592(8) 0.4485(9) 0.059(3) Uani 1 1 d . . . . .
H33 H 0.639268 1.005292 0.478328 0.071 Uiso 1 1 calc R U . . .
C34 C 0.6220(10) 0.9788(8) 0.3710(10) 0.070(4) Uani 1 1 d . . . . .
H34 H 0.620473 1.038018 0.347842 0.084 Uiso 1 1 calc R U . . .
C8 C 0.2245(9) 0.3924(8) -0.0543(7) 0.053(3) Uani 1 1 d . . . . .
H8 H 0.170454 0.373454 -0.017550 0.063 Uiso 1 1 calc R U . . .
C24 C 0.1781(9) 0.6807(8) 0.1451(7) 0.052(3) Uani 1 1 d . . . . .
H24 H 0.112932 0.725413 0.147505 0.063 Uiso 1 1 calc R U . . .
C48 C 0.8427(9) 0.5259(7) 0.4587(7) 0.050(3) Uani 1 1 d . . . . .
H48 H 0.799376 0.495760 0.495702 0.060 Uiso 1 1 calc R U . . .
C6 C 0.1447(11) 0.3942(9) 0.1684(8) 0.064(3) Uani 1 1 d . . . . .
H6 H 0.216404 0.380865 0.149430 0.077 Uiso 1 1 calc R U . . .
C14 C -0.0414(9) 0.7161(8) 0.1169(9) 0.062(3) Uani 1 1 d . . . . .
H14 H -0.049863 0.702023 0.174340 0.075 Uiso 1 1 calc R U . . .
C46 C 1.0158(9) 0.5252(8) 0.3771(8) 0.055(3) Uani 1 1 d . . . . .
H46 H 1.088609 0.493971 0.359275 0.066 Uiso 1 1 calc R U . . .
C4 C -0.0032(15) 0.3519(12) 0.2499(9) 0.088(5) Uani 1 1 d . . . . .
H4 H -0.030798 0.309687 0.285610 0.106 Uiso 1 1 calc R U . . .
C42 C 0.4915(9) 0.7192(8) 0.6334(7) 0.054(3) Uani 1 1 d . . . . .
H42 H 0.449692 0.741404 0.600907 0.065 Uiso 1 1 calc R U . . .
O23 O 0.5909(9) 0.7171(8) -0.0593(8) 0.105(4) Uani 1 1 d . . . . .
C22 C 0.3316(11) 0.6419(9) 0.1757(9) 0.067(3) Uani 1 1 d . . . . .
H22 H 0.368051 0.659207 0.201697 0.081 Uiso 1 1 calc R U . . .
O4 O 0.1022(10) 0.9084(9) 0.4819(8) 0.039(2) Uani 0.5 1 d . . P . .
C15 C -0.1127(11) 0.7999(9) 0.0993(11) 0.076(4) Uani 1 1 d . . . . .
H15 H -0.169248 0.841953 0.145584 0.092 Uiso 1 1 calc R U . . .
C5 C 0.1027(14) 0.3337(10) 0.2223(9) 0.080(4) Uani 1 1 d . . . . .
H5 H 0.146016 0.279753 0.240460 0.096 Uiso 1 1 calc R U . . .
C41 C 0.4445(10) 0.7204(9) 0.7225(8) 0.065(3) Uani 1 1 d . . . . .
H41 H 0.371472 0.741921 0.750481 0.078 Uiso 1 1 calc R U . . .
C20 C 0.3144(10) 0.5206(9) 0.1042(9) 0.065(3) Uani 1 1 d . . . . .
H20 H 0.340602 0.457606 0.079547 0.078 Uiso 1 1 calc R U . . .
C47 C 0.9507(9) 0.4791(8) 0.4281(8) 0.057(3) Uani 1 1 d . . . . .
H47 H 0.980333 0.415643 0.441965 0.069 Uiso 1 1 calc R U . . .
C38 C 0.6615(9) 0.6559(9) 0.6400(8) 0.057(3) Uani 1 1 d . . . . .
H38 H 0.734663 0.634474 0.613140 0.069 Uiso 1 1 calc R U . . .
C2 C -0.0259(9) 0.4930(8) 0.1673(7) 0.056(3) Uani 1 1 d . . . . .
H2 H -0.068779 0.544432 0.146481 0.067 Uiso 1 1 calc R U . . .
C29 C 0.5999(10) 0.4766(7) 0.3801(7) 0.054(3) Uani 1 1 d . . . . .
H29 H 0.634971 0.411086 0.360284 0.065 Uiso 1 1 calc R U . . .
C40 C 0.5065(10) 0.6895(9) 0.7699(8) 0.066(3) Uani 1 1 d . . . . .
H40 H 0.475414 0.689980 0.830505 0.079 Uiso 1 1 calc R U . . .
C10 C 0.3784(11) 0.3629(11) -0.1850(9) 0.078(4) Uani 1 1 d . . . . .
H10 H 0.430879 0.322283 -0.233990 0.094 Uiso 1 1 calc R U . . .
C18 C 0.0540(10) 0.6766(8) -0.0378(8) 0.059(3) Uani 1 1 d . . . . .
H18 H 0.111049 0.636013 -0.084757 0.071 Uiso 1 1 calc R U . . .
C3 C -0.0673(12) 0.4314(11) 0.2249(9) 0.077(4) Uani 1 1 d . . . . .
H3 H -0.139276 0.445192 0.246251 0.092 Uiso 1 1 calc R U . . .
C11 C 0.3822(12) 0.4496(11) -0.1671(8) 0.079(4) Uani 1 1 d . . . . .
H11 H 0.433233 0.470270 -0.206922 0.095 Uiso 1 1 calc R U . . .
C39 C 0.6124(11) 0.6584(11) 0.7296(8) 0.073(4) Uani 1 1 d . . . . .
H39 H 0.653158 0.638281 0.763005 0.088 Uiso 1 1 calc R U . . .
C16 C -0.1012(11) 0.8213(9) 0.0164(11) 0.079(4) Uani 1 1 d . . . . .
H16 H -0.149360 0.878298 0.006289 0.095 Uiso 1 1 calc R U . . .
C12 C 0.3104(10) 0.5055(10) -0.0901(7) 0.064(3) Uani 1 1 d . . . . .
H12 H 0.314928 0.562333 -0.076927 0.077 Uiso 1 1 calc R U . . .
C9 C 0.2986(11) 0.3369(9) -0.1315(8) 0.067(3) Uani 1 1 d . . . . .
H9 H 0.293360 0.281195 -0.146545 0.081 Uiso 1 1 calc R U . . .
C35 C 0.6124(12) 0.9118(11) 0.3266(11) 0.088(5) Uani 1 1 d . . . . .
H35 H 0.602277 0.926927 0.274575 0.106 Uiso 1 1 calc R U . . .
C52 C 0.5518(11) 1.0681(7) 0.1482(8) 0.110(5) Uani 1 1 d G . . . .
H52 H 0.557511 1.118119 0.172796 0.132 Uiso 1 1 calc R U . . .
C51 C 0.6355(8) 1.0109(9) 0.0753(9) 0.142(8) Uani 1 1 d G . . . .
H51 H 0.697312 1.022682 0.051016 0.171 Uiso 1 1 calc R U . . .
C50 C 0.6270(7) 0.9362(8) 0.0386(6) 0.117(6) Uani 1 1 d G . . . .
H50 H 0.683028 0.897916 -0.010242 0.141 Uiso 1 1 calc R U . . .
C49 C 0.5347(8) 0.9186(6) 0.0748(6) 0.066(3) Uani 1 1 d G . . . .
C54 C 0.4509(7) 0.9758(7) 0.1478(6) 0.088(4) Uani 1 1 d G . . . .
H54 H 0.389141 0.964022 0.172059 0.106 Uiso 1 1 calc R U . . .
C53 C 0.4595(9) 1.0505(7) 0.1845(6) 0.107(5) Uani 1 1 d G . . . .
H53 H 0.403423 1.088789 0.233318 0.128 Uiso 1 1 calc R U . . .
C17 C -0.0198(13) 0.7604(10) -0.0529(11) 0.082(4) Uani 1 1 d . . . . .
H17 H -0.013755 0.774880 -0.109811 0.099 Uiso 1 1 calc R U . . .
C56 C 0.5945(13) 0.7872(10) -0.0283(10) 0.084(4) Uani 1 1 d . . . . .
H56 H 0.653853 0.801805 -0.058278 0.101 Uiso 1 1 calc R U . . .
C21 C 0.3737(13) 0.5495(13) 0.1361(13) 0.104(6) Uani 1 1 d . . . . .
H21 H 0.440869 0.506688 0.130706 0.125 Uiso 1 1 calc R U . . .
C55 C 0.4290(18) 0.821(2) 0.0841(15) 0.185(12) Uani 1 1 d . . . . .
H55A H 0.410459 0.822711 0.146265 0.277 Uiso 1 1 calc R U . . .
H55B H 0.441828 0.757478 0.063243 0.277 Uiso 1 1 calc R U . . .
H55C H 0.372167 0.868834 0.071375 0.277 Uiso 1 1 calc R U . . .
O2 O -0.0221(9) 1.0153(8) 0.4136(8) 0.036(2) Uani 0.5 1 d . . P . .
O3 O -0.0118(10) 0.9120(8) 0.4766(8) 0.035(2) Uani 0.5 1 d . . P . .
O24 O 0.252(2) 0.7734(17) 0.9245(16) 0.118(8) Uani 0.5 1 d . . P A -1
C58 C -0.0083(15) 1.0019(17) 1.0774(12) 0.088(8) Uani 0.5 1 d DG . P A -1
H58 H 0.038591 0.966313 1.103310 0.106 Uiso 0.5 1 calc R U P A -1
C57 C 0.0211(12) 0.9882(16) 0.9878(12) 0.063(4) Uani 0.5 1 d DG . P A -1
C62 C -0.0489(16) 1.0413(16) 0.9491(9) 0.075(6) Uani 0.5 1 d DG . P A -1
H62 H -0.029242 1.032158 0.889118 0.090 Uiso 0.5 1 calc R U P A -1
C61 C -0.1483(14) 1.1082(15) 1.0000(15) 0.098(10) Uani 0.5 1 d G . P A -1
H61 H -0.195200 1.143757 0.974144 0.118 Uiso 0.5 1 calc R U P A -1
C60 C -0.1777(13) 1.1219(16) 1.0897(14) 0.101(10) Uani 0.5 1 d G . P A -1
H60 H -0.244265 1.166636 1.123754 0.121 Uiso 0.5 1 calc R U P A -1
C59 C -0.1077(17) 1.0687(17) 1.1284(9) 0.090(8) Uani 0.5 1 d DG . P A -1
H59 H -0.127371 1.077915 1.188338 0.108 Uiso 0.5 1 calc R U P A -1
O1 O 0.0927(10) 1.0177(9) 0.4269(8) 0.038(2) Uani 0.5 1 d . . P . .
C63 C 0.168(3) 0.928(3) 0.8458(19) 0.102(12) Uani 0.5 1 d . . P A -1
H63A H 0.152089 0.889706 0.814224 0.153 Uiso 0.5 1 calc R U P A -1
H63B H 0.243046 0.903813 0.829612 0.153 Uiso 0.5 1 calc R U P A -1
H63C H 0.143355 0.994649 0.831794 0.153 Uiso 0.5 1 calc R U P A -1
C64 C 0.168(3) 0.842(2) 0.964(2) 0.081(8) Uani 0.5 1 d . . P A -1
H64 H 0.135879 0.836557 1.023903 0.097 Uiso 0.5 1 calc R U P A -1
N2 N 0.1188(15) 0.9227(16) 0.9347(14) 0.079(6) Uani 0.5 1 d D . P A -1

loop_
_atom_site_aniso_label
_atom_site_aniso_U_11
_atom_site_aniso_U_22
_atom_site_aniso_U_33
_atom_site_aniso_U_23
_atom_site_aniso_U_13
_atom_site_aniso_U_12
Mo6 0.0432(5) 0.0199(4) 0.0390(5) 0.0019(3) -0.0176(4) -0.0083(3)
Mo1 0.0373(4) 0.0302(4) 0.0416(5) 0.0107(3) -0.0175(4) -0.0207(3)
Mo5 0.0366(4) 0.0331(4) 0.0393(5) -0.0043(3) -0.0172(4) -0.0140(3)
Mo3 0.0382(5) 0.0324(4) 0.0264(4) 0.0079(3) -0.0067(3) -0.0107(4)
Mo4 0.0331(4) 0.0339(4) 0.0485(5) 0.0171(4) -0.0244(4) -0.0124(3)
Mo2 0.0232(4) 0.0449(5) 0.0337(4) 0.0015(4) -0.0076(3) -0.0089(3)
P1 0.0293(16) 0.0269(16) 0.0322(17) 0.0060(13) -0.0135(13) -0.0107(13)
P3 0.0398(13) 0.0334(13) 0.0456(14) 0.0109(11) -0.0215(12) -0.0168(11)
P2 0.0471(15) 0.0364(13) 0.0382(14) 0.0017(11) -0.0192(12) -0.0124(11)
O20 0.049(4) 0.046(4) 0.059(4) 0.017(3) -0.036(4) -0.017(3)
O18 0.032(4) 0.059(4) 0.051(4) -0.006(3) -0.013(3) -0.008(3)
O13 0.037(4) 0.086(6) 0.045(4) 0.019(4) -0.018(3) -0.009(4)
O11 0.043(4) 0.082(5) 0.040(4) 0.011(4) -0.017(3) -0.004(4)
O22 0.080(5) 0.025(3) 0.047(4) 0.005(3) -0.008(4) -0.009(3)
O19 0.069(5) 0.047(4) 0.038(4) 0.011(3) -0.018(3) -0.021(4)
O14 0.099(6) 0.104(6) 0.041(4) 0.017(4) -0.031(4) -0.076(5)
O7 0.071(5) 0.037(4) 0.065(4) -0.006(3) -0.048(4) 0.002(3)
O16 0.112(7) 0.112(7) 0.045(4) 0.036(4) -0.044(5) -0.092(6)
O12 0.047(4) 0.081(5) 0.046(4) 0.023(4) -0.018(3) -0.012(4)
O6 0.088(6) 0.043(4) 0.083(6) -0.003(4) -0.065(5) 0.000(4)
O21 0.051(4) 0.070(5) 0.043(4) -0.012(4) -0.018(3) -0.024(4)
O8 0.041(4) 0.025(4) 0.129(7) 0.001(4) -0.002(4) -0.011(3)
O5 0.100(6) 0.030(4) 0.079(5) 0.000(3) -0.068(5) -0.001(4)
O15 0.099(6) 0.106(7) 0.044(4) 0.028(4) -0.037(4) -0.083(6)
O10 0.038(4) 0.035(4) 0.100(6) -0.006(4) 0.002(4) -0.014(3)
O9 0.039(4) 0.035(4) 0.120(7) -0.001(4) -0.004(4) -0.017(3)
O17 0.070(5) 0.068(5) 0.096(6) 0.042(5) -0.051(5) -0.049(5)
C43 0.040(5) 0.037(5) 0.042(5) 0.010(4) -0.023(4) -0.013(4)
C31 0.042(5) 0.035(5) 0.048(6) 0.011(4) -0.022(5) -0.014(4)
C44 0.055(6) 0.042(5) 0.041(5) 0.008(4) -0.019(5) -0.029(5)
C37 0.052(6) 0.036(5) 0.044(6) 0.006(4) -0.024(5) -0.024(5)
C26 0.046(6) 0.046(6) 0.043(6) 0.010(4) -0.027(5) -0.019(5)
C45 0.041(6) 0.045(6) 0.052(6) 0.002(5) -0.015(5) -0.016(5)
C30 0.050(6) 0.040(6) 0.048(6) 0.010(5) -0.018(5) -0.017(5)
C19 0.051(6) 0.041(5) 0.037(5) 0.002(4) -0.017(5) -0.020(5)
C25 0.045(6) 0.039(5) 0.048(6) 0.011(4) -0.019(5) -0.027(5)
C27 0.045(6) 0.055(7) 0.061(7) 0.006(5) -0.026(5) -0.019(5)
C7 0.048(6) 0.042(6) 0.038(5) -0.002(4) -0.020(5) -0.010(5)
C36 0.079(9) 0.059(7) 0.055(7) 0.023(6) -0.035(6) -0.032(7)
N1 0.072(6) 0.068(5) 0.077(6) -0.002(4) -0.030(5) -0.019(4)
C13 0.057(7) 0.036(5) 0.061(7) 0.004(5) -0.033(6) -0.016(5)
C23 0.067(8) 0.058(7) 0.055(7) -0.006(6) -0.012(6) -0.034(6)
C32 0.033(5) 0.033(5) 0.070(7) 0.006(5) -0.023(5) -0.010(4)
C1 0.061(7) 0.043(6) 0.036(5) 0.003(4) -0.018(5) -0.021(5)
C28 0.068(8) 0.064(7) 0.053(7) 0.013(6) -0.034(6) -0.039(6)
C33 0.043(6) 0.038(6) 0.093(10) -0.004(6) -0.027(6) -0.011(5)
C34 0.064(8) 0.034(6) 0.103(11) 0.024(7) -0.027(8) -0.020(6)
C8 0.063(7) 0.048(6) 0.043(6) -0.010(5) -0.021(5) -0.013(5)
C24 0.046(6) 0.051(6) 0.051(6) 0.000(5) -0.012(5) -0.015(5)
C48 0.055(7) 0.041(6) 0.064(7) 0.026(5) -0.035(6) -0.021(5)
C6 0.074(8) 0.053(7) 0.055(7) 0.008(6) -0.017(6) -0.024(6)
C14 0.048(7) 0.055(7) 0.080(9) -0.017(6) -0.026(6) -0.009(6)
C46 0.046(6) 0.053(7) 0.065(7) -0.001(6) -0.030(6) -0.009(5)
C4 0.132(15) 0.076(10) 0.065(9) 0.007(8) -0.014(10) -0.074(11)
C42 0.049(6) 0.064(7) 0.044(6) -0.008(5) -0.018(5) -0.013(6)
O23 0.117(9) 0.072(6) 0.121(9) -0.020(5) -0.056(7) -0.015(6)
C22 0.089(10) 0.061(8) 0.081(9) 0.015(7) -0.053(8) -0.041(8)
O4 0.041(5) 0.031(5) 0.045(7) 0.008(5) -0.024(5) -0.009(4)
C15 0.073(9) 0.050(8) 0.100(11) -0.008(7) -0.041(8) -0.007(7)
C5 0.115(13) 0.052(8) 0.059(8) 0.012(6) -0.023(8) -0.030(8)
C41 0.054(7) 0.074(9) 0.059(8) -0.013(6) -0.014(6) -0.021(6)
C20 0.060(7) 0.047(7) 0.091(10) -0.003(6) -0.040(7) -0.011(6)
C47 0.063(7) 0.037(6) 0.079(8) 0.012(6) -0.045(7) -0.011(5)
C38 0.055(7) 0.071(8) 0.054(7) 0.011(6) -0.024(6) -0.031(6)
C2 0.057(7) 0.054(7) 0.053(7) -0.002(5) -0.011(6) -0.026(6)
C29 0.071(8) 0.032(5) 0.062(7) -0.002(5) -0.027(6) -0.020(5)
C40 0.068(8) 0.074(9) 0.053(7) -0.006(6) -0.017(6) -0.029(7)
C10 0.064(8) 0.095(11) 0.054(8) -0.028(7) -0.009(7) -0.015(8)
C18 0.072(8) 0.046(6) 0.071(8) 0.009(6) -0.045(7) -0.018(6)
C3 0.087(10) 0.085(10) 0.061(8) -0.008(7) -0.007(7) -0.056(9)
C11 0.088(10) 0.103(11) 0.042(7) -0.006(7) -0.011(7) -0.045(9)
C39 0.084(10) 0.095(10) 0.054(8) 0.019(7) -0.042(7) -0.035(8)
C16 0.078(9) 0.043(7) 0.120(13) -0.009(8) -0.064(10) 0.002(7)
C12 0.077(9) 0.073(8) 0.047(7) 0.003(6) -0.018(6) -0.040(7)
C9 0.079(9) 0.062(8) 0.059(8) -0.015(6) -0.027(7) -0.022(7)
C35 0.091(11) 0.089(11) 0.102(12) 0.055(10) -0.060(10) -0.039(9)
C52 0.168(12) 0.072(9) 0.115(11) 0.013(7) -0.092(9) -0.035(8)
C51 0.150(12) 0.122(12) 0.169(13) -0.024(10) -0.055(10) -0.067(9)
C50 0.090(7) 0.105(11) 0.143(12) -0.032(9) -0.019(7) -0.043(8)
C49 0.074(6) 0.060(5) 0.062(6) 0.008(4) -0.036(4) -0.015(4)
C54 0.110(8) 0.064(7) 0.066(6) 0.004(5) -0.021(5) -0.022(6)
C53 0.156(11) 0.067(8) 0.090(9) 0.002(6) -0.061(8) -0.021(8)
C17 0.112(12) 0.063(9) 0.104(12) 0.024(8) -0.085(11) -0.026(9)
C56 0.088(8) 0.067(6) 0.085(7) -0.009(5) -0.030(5) -0.017(6)
C21 0.088(11) 0.107(13) 0.148(17) 0.013(12) -0.077(12) -0.039(10)
C55 0.152(12) 0.25(3) 0.149(17) -0.079(17) 0.022(12) -0.141(17)
O2 0.034(6) 0.025(5) 0.042(5) 0.003(4) -0.015(5) -0.004(5)
O3 0.042(6) 0.024(5) 0.044(6) 0.004(4) -0.016(5) -0.019(5)
O24 0.110(14) 0.094(13) 0.104(15) 0.027(11) -0.020(12) -0.019(9)
C58 0.094(14) 0.11(2) 0.067(9) 0.008(9) -0.033(8) -0.041(12)
C57 0.073(10) 0.071(10) 0.066(8) 0.014(8) -0.030(7) -0.046(7)
C62 0.075(10) 0.087(15) 0.075(11) 0.020(11) -0.034(9) -0.041(9)
C61 0.083(11) 0.11(2) 0.090(12) 0.013(13) -0.028(10) -0.031(11)
C60 0.087(15) 0.12(2) 0.090(12) 0.011(13) -0.025(11) -0.043(14)
C59 0.092(14) 0.101(19) 0.082(12) 0.002(12) -0.028(9) -0.049(12)
O1 0.037(6) 0.035(6) 0.037(6) 0.000(4) -0.004(4) -0.018(5)
C63 0.084(18) 0.12(3) 0.068(10) 0.031(10) -0.023(9) -0.017(17)
C64 0.093(14) 0.083(12) 0.067(13) 0.021(10) -0.036(10) -0.032(9)
N2 0.081(10) 0.084(11) 0.067(9) 0.024(8) -0.026(8) -0.033(8)

loop_
_atom_type_symbol
_atom_type_description
_atom_type_scat_dispersion_real
_atom_type_scat_dispersion_imag
_atom_type_scat_source
C C 0.0033 0.0016 'International Tables Vol C Tables 4.2.6.8 and 6.1.1.4'
H H 0.0000 0.0000 'International Tables Vol C Tables 4.2.6.8 and 6.1.1.4'
Mo Mo -1.6832 0.6857 'International Tables Vol C Tables 4.2.6.8 and 6.1.1.4'
N N 0.0061 0.0033 'International Tables Vol C Tables 4.2.6.8 and 6.1.1.4'
O O 0.0106 0.0060 'International Tables Vol C Tables 4.2.6.8 and 6.1.1.4'
P P 0.1023 0.0942 'International Tables Vol C Tables 4.2.6.8 and 6.1.1.4'

loop_
_geom_angle_atom_site_label_1
_geom_angle_atom_site_label_2
_geom_angle_atom_site_label_3
_geom_angle
_geom_angle_site_symmetry_1
_geom_angle_site_symmetry_3
_geom_angle_publ_flag
O11 Mo6 O14 93.6(4) . . ?
O11 Mo6 O16 155.9(4) . . ?
O11 Mo6 O12 88.6(3) . . ?
O11 Mo6 O4 94.3(4) . . ?
O11 Mo6 O3 65.2(4) . . ?
O22 Mo6 O11 102.8(4) . . ?
O22 Mo6 O14 101.9(4) . . ?
O22 Mo6 O16 100.7(4) . . ?
O22 Mo6 O12 101.5(4) . . ?
O22 Mo6 O4 159.0(4) . . ?
O22 Mo6 O3 159.7(4) . . ?
O14 Mo6 O16 86.8(3) . . ?
O14 Mo6 O12 155.4(4) . . ?
O14 Mo6 O4 64.5(4) . . ?
O14 Mo6 O3 95.4(4) . . ?
O16 Mo6 O4 64.2(4) . . ?
O16 Mo6 O3 90.8(4) . . ?
O12 Mo6 O16 81.5(3) . . ?
O12 Mo6 O4 91.0(4) . . ?
O12 Mo6 O3 63.4(4) . . ?
O4 Mo6 O3 40.9(4) . . ?
O13 Mo1 O6 83.5(3) 2_576 . ?
O13 Mo1 O3 63.9(4) 2_576 2_576 ?
O13 Mo1 O1 90.9(4) 2_576 . ?
O12 Mo1 O13 88.0(3) 2_576 2_576 ?
O12 Mo1 O6 156.9(4) 2_576 . ?
O12 Mo1 O5 92.3(4) 2_576 . ?
O12 Mo1 O3 64.8(4) 2_576 2_576 ?
O12 Mo1 O1 94.9(4) 2_576 . ?
O6 Mo1 O3 92.3(4) . 2_576 ?
O6 Mo1 O1 63.9(4) . . ?
O5 Mo1 O13 155.8(4) . 2_576 ?
O5 Mo1 O6 86.9(3) . . ?
O5 Mo1 O3 94.4(4) . 2_576 ?
O5 Mo1 O1 64.9(4) . . ?
O17 Mo1 O13 101.7(4) . 2_576 ?
O17 Mo1 O12 102.1(4) . 2_576 ?
O17 Mo1 O6 100.6(4) . . ?
O17 Mo1 O5 101.9(4) . . ?
O17 Mo1 O3 159.6(4) . 2_576 ?
O17 Mo1 O1 159.1(4) . . ?
O1 Mo1 O3 41.1(4) . 2_576 ?
O13 Mo5 O11 85.8(3) . . ?
O13 Mo5 O10 155.6(4) . . ?
O13 Mo5 O2 94.9(4) . . ?
O13 Mo5 O3 63.4(4) . . ?
O11 Mo5 O2 90.9(4) . . ?
O11 Mo5 O3 62.8(4) . . ?
O21 Mo5 O13 102.7(4) . . ?
O21 Mo5 O11 99.5(4) . . ?
O21 Mo5 O10 100.3(4) . . ?
O21 Mo5 O9 103.8(4) . . ?
O21 Mo5 O2 160.1(4) . . ?
O21 Mo5 O3 156.9(4) . . ?
O10 Mo5 O11 82.5(3) . . ?
O10 Mo5 O2 64.0(4) . . ?
O10 Mo5 O3 92.3(4) . . ?
O9 Mo5 O13 93.8(4) . . ?
O9 Mo5 O11 156.2(4) . . ?
O9 Mo5 O10 88.5(3) . . ?
O9 Mo5 O2 65.4(4) . . ?
O9 Mo5 O3 95.7(4) . . ?
O2 Mo5 O3 42.2(4) . . ?
O19 Mo3 O7 102.5(4) . . ?
O19 Mo3 O8 100.5(4) . . ?
O19 Mo3 O5 101.1(4) . . ?
O19 Mo3 O10 102.5(4) . . ?
O19 Mo3 O2 158.3(4) . . ?
O19 Mo3 O1 158.2(4) . . ?
O7 Mo3 O8 156.6(4) . . ?
O7 Mo3 O5 88.2(3) . . ?
O7 Mo3 O10 92.5(3) . . ?
O7 Mo3 O2 95.1(4) . . ?
O7 Mo3 O1 64.9(4) . . ?
O8 Mo3 O2 63.6(4) . . ?
O8 Mo3 O1 91.9(4) . . ?
O5 Mo3 O8 83.2(4) . . ?
O5 Mo3 O2 92.0(4) . . ?
O5 Mo3 O1 62.4(4) . . ?
O10 Mo3 O8 86.6(3) . . ?
O10 Mo3 O5 155.6(4) . . ?
O10 Mo3 O2 63.7(4) . . ?
O10 Mo3 O1 96.0(4) . . ?
O2 Mo3 O1 43.1(4) . . ?
O20 Mo4 O16 102.4(4) . 2_576 ?
O20 Mo4 O8 101.6(4) . . ?
O20 Mo4 O15 100.7(4) . 2_576 ?
O20 Mo4 O9 100.4(4) . . ?
O20 Mo4 O4 158.5(4) . 2_576 ?
O20 Mo4 O2 157.4(4) . . ?
O16 Mo4 O8 94.3(4) 2_576 . ?
O16 Mo4 O15 88.1(3) 2_576 2_576 ?
O16 Mo4 O9 156.4(4) 2_576 . ?
O16 Mo4 O4 64.3(4) 2_576 2_576 ?
O16 Mo4 O2 96.7(4) 2_576 . ?
O8 Mo4 O15 156.5(4) . 2_576 ?
O8 Mo4 O9 86.8(3) . . ?
O8 Mo4 O4 96.4(4) . 2_576 ?
O8 Mo4 O2 64.8(4) . . ?
O15 Mo4 O4 63.7(4) 2_576 2_576 ?
O15 Mo4 O2 91.7(4) 2_576 . ?
O9 Mo4 O15 81.9(3) . 2_576 ?
O9 Mo4 O4 92.1(4) . 2_576 ?
O9 Mo4 O2 62.4(4) . . ?
O2 Mo4 O4 43.6(4) . 2_576 ?
O18 Mo2 O14 99.8(4) . . ?
O18 Mo2 O7 101.1(3) . . ?
O18 Mo2 O6 103.1(4) . . ?
O18 Mo2 O15 101.6(4) . . ?
O18 Mo2 O4 157.5(4) . . ?
O18 Mo2 O1 159.7(4) . . ?
O14 Mo2 O7 82.6(3) . . ?
O14 Mo2 O4 62.5(4) . . ?
O14 Mo2 O1 92.4(4) . . ?
O7 Mo2 O4 90.9(4) . . ?
O7 Mo2 O1 64.3(4) . . ?
O6 Mo2 O14 156.5(4) . . ?
O6 Mo2 O7 87.8(3) . . ?
O6 Mo2 O15 93.2(4) . . ?
O6 Mo2 O4 96.4(4) . . ?
O6 Mo2 O1 64.1(4) . . ?
O15 Mo2 O14 87.4(3) . . ?
O15 Mo2 O7 156.4(4) . . ?
O15 Mo2 O4 65.6(4) . . ?
O15 Mo2 O1 95.0(4) . . ?
O4 Mo2 O1 42.3(4) . . ?
O4 P1 O4 180.0 2_576 . ?
O4 P1 O2 107.3(6) . . ?
O4 P1 O2 72.7(6) 2_576 . ?
O4 P1 O2 107.3(6) 2_576 2_576 ?
O4 P1 O2 72.7(6) . 2_576 ?
O2 P1 O2 180.0 2_576 . ?
O3 P1 O4 68.8(7) . . ?
O3 P1 O4 111.2(7) . 2_576 ?
O3 P1 O4 111.2(7) 2_576 . ?
O3 P1 O4 68.8(7) 2_576 2_576 ?
O3 P1 O2 109.3(6) 2_576 . ?
O3 P1 O2 109.3(6) . 2_576 ?
O3 P1 O2 70.7(6) 2_576 2_576 ?
O3 P1 O2 70.7(6) . . ?
O3 P1 O3 180.0 . 2_576 ?
O3 P1 O1 68.7(6) 2_576 . ?
O3 P1 O1 68.7(6) . 2_576 ?
O3 P1 O1 111.3(6) 2_576 2_576 ?
O3 P1 O1 111.3(6) . . ?
O1 P1 O4 109.3(7) 2_576 . ?
O1 P1 O4 70.7(7) . . ?
O1 P1 O4 70.7(7) 2_576 2_576 ?
O1 P1 O4 109.3(7) . 2_576 ?
O1 P1 O2 71.7(7) . . ?
O1 P1 O2 108.3(7) 2_576 . ?
O1 P1 O2 71.7(7) 2_576 2_576 ?
O1 P1 O2 108.3(7) . 2_576 ?
O1 P1 O1 180.0 2_576 . ?
C31 P3 C43 108.0(5) . . ?
C31 P3 C37 110.7(5) . . ?
C31 P3 C25 110.0(5) . . ?
C37 P3 C43 109.6(5) . . ?
C25 P3 C43 110.8(5) . . ?
C25 P3 C37 107.7(4) . . ?
C7 P2 C19 107.2(5) . . ?
C7 P2 C13 110.3(5) . . ?
C7 P2 C1 108.3(5) . . ?
C13 P2 C19 109.7(5) . . ?
C1 P2 C19 111.0(5) . . ?
C1 P2 C13 110.4(5) . . ?
Mo5 O13 Mo1 140.8(4) . 2_576 ?
Mo6 O11 Mo5 140.1(4) . . ?
Mo6 O14 Mo2 139.4(5) . . ?
Mo3 O7 Mo2 138.5(4) . . ?
Mo4 O16 Mo6 138.7(5) 2_576 . ?
Mo1 O12 Mo6 138.8(4) 2_576 . ?
Mo2 O6 Mo1 138.5(5) . . ?
Mo4 O8 Mo3 138.8(5) . . ?
Mo1 O5 Mo3 139.6(5) . . ?
Mo2 O15 Mo4 138.2(4) . 2_576 ?
Mo3 O10 Mo5 138.2(5) . . ?
Mo5 O9 Mo4 138.6(5) . . ?
C44 C43 P3 119.2(7) . . ?
C44 C43 C48 120.4(9) . . ?
C48 C43 P3 120.4(8) . . ?
C36 C31 P3 121.2(8) . . ?
C32 C31 P3 119.4(8) . . ?
C32 C31 C36 118.8(9) . . ?
C43 C44 H44 119.8 . . ?
C43 C44 C45 120.3(9) . . ?
C45 C44 H44 119.8 . . ?
C42 C37 P3 118.7(8) . . ?
C38 C37 P3 122.6(8) . . ?
C38 C37 C42 118.7(10) . . ?
C25 C26 H26 119.2 . . ?
C27 C26 H26 119.2 . . ?
C27 C26 C25 121.5(10) . . ?
C44 C45 H45 120.5 . . ?
C44 C45 C46 119.1(10) . . ?
C46 C45 H45 120.5 . . ?
C25 C30 H30 119.4 . . ?
C29 C30 H30 119.4 . . ?
C29 C30 C25 121.2(10) . . ?
C24 C19 P2 121.4(8) . . ?
C24 C19 C20 119.8(10) . . ?
C20 C19 P2 118.7(8) . . ?
C26 C25 P3 120.1(8) . . ?
C30 C25 P3 123.0(8) . . ?
C30 C25 C26 116.5(9) . . ?
C26 C27 H27 120.3 . . ?
C28 C27 C26 119.5(10) . . ?
C28 C27 H27 120.3 . . ?
C8 C7 P2 122.1(8) . . ?
C8 C7 C12 118.8(10) . . ?
C12 C7 P2 119.1(8) . . ?
C31 C36 H36 120.1 . . ?
C35 C36 C31 119.7(13) . . ?
C35 C36 H36 120.1 . . ?
C49 N1 C55 119.8(13) . . ?
C56 N1 C49 124.4(13) . . ?
C56 N1 C55 115.9(15) . . ?
C14 C13 P2 120.1(9) . . ?
C14 C13 C18 119.6(11) . . ?
C18 C13 P2 120.1(9) . . ?
C24 C23 H23 120.2 . . ?
C22 C23 H23 120.2 . . ?
C22 C23 C24 119.7(11) . . ?
C31 C32 H32 119.9 . . ?
C33 C32 C31 120.3(11) . . ?
C33 C32 H32 119.9 . . ?
C6 C1 P2 117.8(9) . . ?
C2 C1 P2 122.3(9) . . ?
C2 C1 C6 119.6(11) . . ?
C27 C28 H28 119.8 . . ?
C29 C28 C27 120.5(10) . . ?
C29 C28 H28 119.8 . . ?
C32 C33 H33 120.0 . . ?
C34 C33 C32 120.1(11) . . ?
C34 C33 H33 120.0 . . ?
C33 C34 H34 119.6 . . ?
C33 C34 C35 120.7(11) . . ?
C35 C34 H34 119.6 . . ?
C7 C8 H8 120.0 . . ?
C9 C8 C7 120.0(12) . . ?
C9 C8 H8 120.0 . . ?
C19 C24 C23 120.6(11) . . ?
C19 C24 H24 119.7 . . ?
C23 C24 H24 119.7 . . ?
C43 C48 H48 120.4 . . ?
C47 C48 C43 119.3(10) . . ?
C47 C48 H48 120.4 . . ?
C1 C6 H6 120.0 . . ?
C5 C6 C1 120.0(13) . . ?
C5 C6 H6 120.0 . . ?
C13 C14 H14 120.5 . . ?
C13 C14 C15 118.9(13) . . ?
C15 C14 H14 120.5 . . ?
C45 C46 H46 120.0 . . ?
C47 C46 C45 120.0(10) . . ?
C47 C46 H46 120.0 . . ?
C5 C4 H4 120.0 . . ?
C3 C4 H4 120.0 . . ?
C3 C4 C5 120.1(13) . . ?
C37 C42 H42 119.5 . . ?
C41 C42 C37 121.0(11) . . ?
C41 C42 H42 119.5 . . ?
C23 C22 H22 119.6 . . ?
C23 C22 C21 120.8(12) . . ?
C21 C22 H22 119.6 . . ?
Mo6 O4 Mo4 92.4(4) . 2_576 ?
Mo6 O4 Mo2 93.2(4) . . ?
Mo2 O4 Mo4 91.9(4) . 2_576 ?
P1 O4 Mo6 125.1(7) . . ?
P1 O4 Mo4 121.9(7) . 2_576 ?
P1 O4 Mo2 123.4(7) . . ?
C14 C15 H15 119.4 . . ?
C16 C15 C14 121.2(13) . . ?
C16 C15 H15 119.4 . . ?
C6 C5 C4 120.6(14) . . ?
C6 C5 H5 119.7 . . ?
C4 C5 H5 119.7 . . ?
C42 C41 H41 120.5 . . ?
C40 C41 C42 119.0(12) . . ?
C40 C41 H41 120.5 . . ?
C19 C20 H20 120.3 . . ?
C19 C20 C21 119.3(12) . . ?
C21 C20 H20 120.3 . . ?
C48 C47 C46 120.9(10) . . ?
C48 C47 H47 119.6 . . ?
C46 C47 H47 119.6 . . ?
C37 C38 H38 120.4 . . ?
C37 C38 C39 119.1(11) . . ?
C39 C38 H38 120.4 . . ?
C1 C2 H2 120.5 . . ?
C1 C2 C3 118.9(12) . . ?
C3 C2 H2 120.5 . . ?
C30 C29 H29 119.6 . . ?
C28 C29 C30 120.7(10) . . ?
C28 C29 H29 119.6 . . ?
C41 C40 H40 119.7 . . ?
C39 C40 C41 120.6(12) . . ?
C39 C40 H40 119.7 . . ?
C11 C10 H10 119.9 . . ?
C9 C10 H10 119.9 . . ?
C9 C10 C11 120.3(12) . . ?
C13 C18 H18 120.1 . . ?
C13 C18 C17 119.8(13) . . ?
C17 C18 H18 120.1 . . ?
C4 C3 C2 120.6(14) . . ?
C4 C3 H3 119.7 . . ?
C2 C3 H3 119.7 . . ?
C10 C11 H11 120.0 . . ?
C12 C11 C10 120.0(13) . . ?
C12 C11 H11 120.0 . . ?
C38 C39 H39 119.3 . . ?
C40 C39 C38 121.5(12) . . ?
C40 C39 H39 119.3 . . ?
C15 C16 H16 119.6 . . ?
C15 C16 C17 120.8(12) . . ?
C17 C16 H16 119.6 . . ?
C7 C12 H12 120.0 . . ?
C11 C12 C7 120.0(12) . . ?
C11 C12 H12 120.0 . . ?
C8 C9 H9 119.7 . . ?
C10 C9 C8 120.6(12) . . ?
C10 C9 H9 119.7 . . ?
C36 C35 C34 120.5(13) . . ?
C36 C35 H35 119.8 . . ?
C34 C35 H35 119.8 . . ?
C51 C52 H52 120.0 . . ?
C51 C52 C53 120.0 . . ?
C53 C52 H52 120.0 . . ?
C52 C51 H51 120.0 . . ?
C52 C51 C50 120.0 . . ?
C50 C51 H51 120.0 . . ?
C51 C50 H50 120.0 . . ?
C49 C50 C51 120.0 . . ?
C49 C50 H50 120.0 . . ?
C50 C49 N1 121.2(8) . . ?
C54 C49 N1 118.8(8) . . ?
C54 C49 C50 120.0 . . ?
C49 C54 H54 120.0 . . ?
C49 C54 C53 120.0 . . ?
C53 C54 H54 120.0 . . ?
C52 C53 H53 120.0 . . ?
C54 C53 C52 120.0 . . ?
C54 C53 H53 120.0 . . ?
C18 C17 H17 120.2 . . ?
C16 C17 C18 119.6(14) . . ?
C16 C17 H17 120.2 . . ?
N1 C56 H56 116.7 . . ?
O23 C56 N1 126.6(17) . . ?
O23 C56 H56 116.7 . . ?
C22 C21 C20 119.5(14) . . ?
C22 C21 H21 120.3 . . ?
C20 C21 H21 120.3 . . ?
N1 C55 H55A 109.5 . . ?
N1 C55 H55B 109.5 . . ?
N1 C55 H55C 109.5 . . ?
H55A C55 H55B 109.5 . . ?
H55A C55 H55C 109.5 . . ?
H55B C55 H55C 109.5 . . ?
Mo5 O2 Mo3 93.6(4) . . ?
Mo5 O2 Mo4 93.1(4) . . ?
Mo3 O2 Mo4 92.6(4) . . ?
P1 O2 Mo5 124.7(6) . . ?
P1 O2 Mo3 122.7(6) . . ?
P1 O2 Mo4 121.7(6) . . ?
Mo6 O3 Mo5 91.3(4) . . ?
Mo1 O3 Mo6 92.0(4) 2_576 . ?
Mo1 O3 Mo5 91.5(4) 2_576 . ?
P1 O3 Mo6 125.0(7) . . ?
P1 O3 Mo1 125.2(7) . 2_576 ?
P1 O3 Mo5 122.2(6) . . ?
C57 C58 H58 120.0 . . ?
C57 C58 C59 120.0 . . ?
C59 C58 H58 120.0 . . ?
C58 C57 C62 120.0 . . ?
N2 C57 C58 122.0(18) . . ?
N2 C57 C62 118.0(18) . . ?
C57 C62 H62 120.0 . . ?
C61 C62 C57 120.0 . . ?
C61 C62 H62 120.0 . . ?
C62 C61 H61 120.0 . . ?
C60 C61 C62 120.0 . . ?
C60 C61 H61 120.0 . . ?
C61 C60 H60 120.0 . . ?
C61 C60 C59 120.0 . . ?
C59 C60 H60 120.0 . . ?
C58 C59 H59 120.0 . . ?
C60 C59 C58 120.0 . . ?
C60 C59 H59 120.0 . . ?
Mo1 O1 Mo3 92.5(4) . . ?
Mo1 O1 Mo2 93.1(4) . . ?
Mo2 O1 Mo3 91.6(4) . . ?
P1 O1 Mo1 124.9(7) . . ?
P1 O1 Mo3 122.4(7) . . ?
P1 O1 Mo2 123.4(7) . . ?
P1 O1 O3 54.5(5) . 2_576 ?
O3 O1 Mo1 70.5(6) 2_576 . ?
O3 O1 Mo3 133.6(8) 2_576 . ?
O3 O1 Mo2 130.8(8) 2_576 . ?
H63A C63 H63B 109.5 . . ?
H63A C63 H63C 109.5 . . ?
H63B C63 H63C 109.5 . . ?
N2 C63 H63A 109.5 . . ?
N2 C63 H63B 109.5 . . ?
N2 C63 H63C 109.5 . . ?
O24 C64 H64 115.4 . . ?
O24 C64 N2 129(3) . . ?
N2 C64 H64 115.4 . . ?
C57 N2 C63 125(2) . . ?
C64 N2 C57 121(2) . . ?
C64 N2 C63 114(3) . . ?

loop_
_geom_bond_atom_site_label_1
_geom_bond_atom_site_label_2
_geom_bond_distance
_geom_bond_site_symmetry_2
_geom_bond_publ_flag
Mo6 O11 1.834(7) . ?
Mo6 O22 1.674(7) . ?
Mo6 O14 1.845(8) . ?
Mo6 O16 1.975(7) . ?
Mo6 O12 1.936(7) . ?
Mo6 O4 2.435(12) . ?
Mo6 O3 2.478(12) . ?
Mo1 O13 1.932(7) 2_576 ?
Mo1 O12 1.855(8) 2_576 ?
Mo1 O6 1.955(7) . ?
Mo1 O5 1.863(7) . ?
Mo1 O17 1.668(7) . ?
Mo1 O3 2.458(12) 2_576 ?
Mo1 O1 2.424(12) . ?
Mo5 O13 1.853(7) . ?
Mo5 O11 1.967(7) . ?
Mo5 O21 1.663(7) . ?
Mo5 O10 1.938(7) . ?
Mo5 O9 1.836(7) . ?
Mo5 O2 2.409(12) . ?
Mo5 O3 2.521(12) . ?
Mo3 O19 1.671(7) . ?
Mo3 O7 1.849(7) . ?
Mo3 O8 1.972(7) . ?
Mo3 O5 1.928(7) . ?
Mo3 O10 1.864(7) . ?
Mo3 O2 2.466(12) . ?
Mo3 O1 2.503(13) . ?
Mo4 O20 1.671(6) . ?
Mo4 O16 1.834(8) 2_576 ?
Mo4 O8 1.845(8) . ?
Mo4 O15 1.962(7) 2_576 ?
Mo4 O9 1.958(8) . ?
Mo4 O4 2.504(12) 2_576 ?
Mo4 O2 2.478(11) . ?
Mo2 O18 1.664(7) . ?
Mo2 O14 1.953(8) . ?
Mo2 O7 1.964(7) . ?
Mo2 O6 1.845(8) . ?
Mo2 O15 1.863(7) . ?
Mo2 O4 2.467(13) . ?
Mo2 O1 2.473(12) . ?
P1 O4 1.544(12) . ?
P1 O4 1.544(12) 2_576 ?
P1 O2 1.577(12) . ?
P1 O2 1.577(12) 2_576 ?
P1 O3 1.497(11) . ?
P1 O3 1.497(11) 2_576 ?
P1 O1 1.539(12) . ?
P1 O1 1.539(12) 2_576 ?
P3 C43 1.802(10) . ?
P3 C31 1.774(9) . ?
P3 C37 1.801(10) . ?
P3 C25 1.777(9) . ?
P2 C19 1.805(10) . ?
P2 C7 1.780(10) . ?
P2 C13 1.794(10) . ?
P2 C1 1.786(11) . ?
C43 C44 1.380(13) . ?
C43 C48 1.386(13) . ?
C31 C36 1.400(14) . ?
C31 C32 1.399(14) . ?
C44 H44 0.9300 . ?
C44 C45 1.389(14) . ?
C37 C42 1.396(14) . ?
C37 C38 1.375(14) . ?
C26 H26 0.9300 . ?
C26 C25 1.396(13) . ?
C26 C27 1.379(14) . ?
C45 H45 0.9300 . ?
C45 C46 1.390(15) . ?
C30 H30 0.9300 . ?
C30 C25 1.385(14) . ?
C30 C29 1.380(15) . ?
C19 C24 1.375(14) . ?
C19 C20 1.397(15) . ?
C27 H27 0.9300 . ?
C27 C28 1.367(15) . ?
C7 C8 1.392(14) . ?
C7 C12 1.397(15) . ?
C36 H36 0.9300 . ?
C36 C35 1.362(17) . ?
N1 C49 1.408(13) . ?
N1 C56 1.277(17) . ?
N1 C55 1.47(2) . ?
C13 C14 1.385(15) . ?
C13 C18 1.390(15) . ?
C23 H23 0.9300 . ?
C23 C24 1.381(16) . ?
C23 C22 1.374(17) . ?
C32 H32 0.9300 . ?
C32 C33 1.369(15) . ?
C1 C6 1.396(15) . ?
C1 C2 1.385(15) . ?
C28 H28 0.9300 . ?
C28 C29 1.338(16) . ?
C33 H33 0.9300 . ?
C33 C34 1.360(18) . ?
C34 H34 0.9300 . ?
C34 C35 1.38(2) . ?
C8 H8 0.9300 . ?
C8 C9 1.387(15) . ?
C24 H24 0.9300 . ?
C48 H48 0.9300 . ?
C48 C47 1.375(15) . ?
C6 H6 0.9300 . ?
C6 C5 1.368(17) . ?
C14 H14 0.9300 . ?
C14 C15 1.390(17) . ?
C46 H46 0.9300 . ?
C46 C47 1.381(16) . ?
C4 H4 0.9300 . ?
C4 C5 1.38(2) . ?
C4 C3 1.36(2) . ?
C42 H42 0.9300 . ?
C42 C41 1.368(16) . ?
O23 C56 1.236(17) . ?
C22 H22 0.9300 . ?
C22 C21 1.38(2) . ?
C15 H15 0.9300 . ?
C15 C16 1.35(2) . ?
C5 H5 0.9300 . ?
C41 H41 0.9300 . ?
C41 C40 1.367(17) . ?
C20 H20 0.9300 . ?
C20 C21 1.399(18) . ?
C47 H47 0.9300 . ?
C38 H38 0.9300 . ?
C38 C39 1.376(16) . ?
C2 H2 0.9300 . ?
C2 C3 1.405(17) . ?
C29 H29 0.9300 . ?
C40 H40 0.9300 . ?
C40 C39 1.347(18) . ?
C10 H10 0.9300 . ?
C10 C11 1.383(19) . ?
C10 C9 1.352(18) . ?
C18 H18 0.9300 . ?
C18 C17 1.392(16) . ?
C3 H3 0.9300 . ?
C11 H11 0.9300 . ?
C11 C12 1.381(17) . ?
C39 H39 0.9300 . ?
C16 H16 0.9300 . ?
C16 C17 1.37(2) . ?
C12 H12 0.9300 . ?
C9 H9 0.9300 . ?
C35 H35 0.9300 . ?
C52 H52 0.9300 . ?
C52 C51 1.3900 . ?
C52 C53 1.3900 . ?
C51 H51 0.9300 . ?
C51 C50 1.3900 . ?
C50 H50 0.9300 . ?
C50 C49 1.3900 . ?
C49 C54 1.3900 . ?
C54 H54 0.9300 . ?
C54 C53 1.3900 . ?
C53 H53 0.9300 . ?
C17 H17 0.9300 . ?
C56 H56 0.9300 . ?
C21 H21 0.9300 . ?
C55 H55A 0.9600 . ?
C55 H55B 0.9600 . ?
C55 H55C 0.9600 . ?
O24 C64 1.24(4) . ?
C58 H58 0.9300 . ?
C58 C57 1.3900 . ?
C58 C59 1.3900 . ?
C57 C62 1.3900 . ?
C57 N2 1.378(17) . ?
C62 H62 0.9300 . ?
C62 C61 1.3900 . ?
C61 H61 0.9300 . ?
C61 C60 1.3900 . ?
C60 H60 0.9300 . ?
C60 C59 1.3900 . ?
C59 H59 0.9300 . ?
C63 H63A 0.9600 . ?
C63 H63B 0.9600 . ?
C63 H63C 0.9600 . ?
C63 N2 1.38(3) . ?
C64 H64 0.9300 . ?
C64 N2 1.31(3) . ?

loop_
_geom_torsion_atom_site_label_1
_geom_torsion_atom_site_label_2
_geom_torsion_atom_site_label_3
_geom_torsion_atom_site_label_4
_geom_torsion
_geom_torsion_site_symmetry_1
_geom_torsion_site_symmetry_2
_geom_torsion_site_symmetry_3
_geom_torsion_site_symmetry_4
_geom_torsion_publ_flag
P3 C43 C44 C45 178.0(8) . . . . ?
P3 C43 C48 C47 -179.8(9) . . . . ?
P3 C31 C36 C35 -170.4(11) . . . . ?
P3 C31 C32 C33 169.7(8) . . . . ?
P3 C37 C42 C41 177.9(9) . . . . ?
P3 C37 C38 C39 -178.5(10) . . . . ?
P2 C19 C24 C23 179.9(9) . . . . ?
P2 C19 C20 C21 179.6(12) . . . . ?
P2 C7 C8 C9 -178.2(9) . . . . ?
P2 C7 C12 C11 179.1(10) . . . . ?
P2 C13 C14 C15 176.0(9) . . . . ?
P2 C13 C18 C17 -177.0(10) . . . . ?
P2 C1 C6 C5 -177.2(10) . . . . ?
P2 C1 C2 C3 179.0(9) . . . . ?
O20 Mo4 O8 Mo3 -156.2(8) . . . . ?
O18 Mo2 O6 Mo1 156.2(7) . . . . ?
O18 Mo2 O15 Mo4 -152.2(7) . . . 2_576 ?
O13 Mo1 O5 Mo3 -12.5(14) 2_576 . . . ?
O13 Mo5 O9 Mo4 101.6(8) . . . . ?
O11 Mo6 O14 Mo2 100.1(7) . . . . ?
O11 Mo5 O13 Mo1 54.4(7) . . . 2_576 ?
O11 Mo5 O9 Mo4 13.5(14) . . . . ?
O22 Mo6 O11 Mo5 154.3(7) . . . . ?
O22 Mo6 O14 Mo2 -156.0(7) . . . . ?
O19 Mo3 O7 Mo2 152.2(7) . . . . ?
O19 Mo3 O10 Mo5 -154.2(7) . . . . ?
O14 Mo6 O11 Mo5 -102.6(8) . . . . ?
O14 Mo2 O6 Mo1 -10.3(14) . . . . ?
O14 Mo2 O15 Mo4 -52.7(8) . . . 2_576 ?
O7 Mo3 O10 Mo5 102.5(7) . . . . ?
O7 Mo2 O6 Mo1 55.3(7) . . . . ?
O7 Mo2 O15 Mo4 11.9(14) . . . 2_576 ?
O16 Mo6 O11 Mo5 -12.4(14) . . . . ?
O16 Mo6 O14 Mo2 -55.8(7) . . . . ?
O16 Mo4 O8 Mo3 100.1(8) 2_576 . . . ?
O12 Mo6 O11 Mo5 52.9(8) . . . . ?
O12 Mo6 O14 Mo2 5.6(14) . . . . ?
O12 Mo1 O5 Mo3 -102.6(8) 2_576 . . . ?
O6 Mo1 O5 Mo3 54.3(8) . . . . ?
O6 Mo2 O15 Mo4 103.8(8) . . . 2_576 ?
O21 Mo5 O13 Mo1 153.3(7) . . . 2_576 ?
O21 Mo5 O9 Mo4 -154.3(7) . . . . ?
O8 Mo3 O7 Mo2 -17.0(13) . . . . ?
O8 Mo3 O10 Mo5 -54.2(7) . . . . ?
O5 Mo3 O7 Mo2 51.3(7) . . . . ?
O5 Mo3 O10 Mo5 11.2(13) . . . . ?
O15 Mo4 O8 Mo3 5.0(15) 2_576 . . . ?
O15 Mo2 O6 Mo1 -101.1(7) . . . . ?
O10 Mo5 O13 Mo1 -6.9(13) . . . 2_576 ?
O10 Mo5 O9 Mo4 -54.1(8) . . . . ?
O10 Mo3 O7 Mo2 -104.3(7) . . . . ?
O9 Mo5 O13 Mo1 -101.7(7) . . . 2_576 ?
O9 Mo4 O8 Mo3 -56.2(8) . . . . ?
O17 Mo1 O5 Mo3 154.5(7) . . . . ?
C43 P3 C31 C36 92.2(10) . . . . ?
C43 P3 C31 C32 -78.9(9) . . . . ?
C43 P3 C37 C42 -171.2(8) . . . . ?
C43 P3 C37 C38 8.9(10) . . . . ?
C43 P3 C25 C26 -164.9(8) . . . . ?
C43 P3 C25 C30 23.1(10) . . . . ?
C43 C44 C45 C46 0.1(15) . . . . ?
C43 C48 C47 C46 3.6(17) . . . . ?
C31 P3 C43 C44 -3.6(9) . . . . ?
C31 P3 C43 C48 174.1(8) . . . . ?
C31 P3 C37 C42 69.8(9) . . . . ?
C31 P3 C37 C38 -110.1(9) . . . . ?
C31 P3 C25 C26 -45.5(9) . . . . ?
C31 P3 C25 C30 142.4(8) . . . . ?
C31 C36 C35 C34 1(2) . . . . ?
C31 C32 C33 C34 0.8(16) . . . . ?
C44 C43 C48 C47 -2.1(16) . . . . ?
C44 C45 C46 C47 1.4(16) . . . . ?
C37 P3 C43 C44 -124.3(8) . . . . ?
C37 P3 C43 C48 53.5(10) . . . . ?
C37 P3 C31 C36 -147.8(9) . . . . ?
C37 P3 C31 C32 41.1(9) . . . . ?
C37 P3 C25 C26 75.2(9) . . . . ?
C37 P3 C25 C30 -96.8(9) . . . . ?
C37 C42 C41 C40 1.3(19) . . . . ?
C37 C38 C39 C40 0(2) . . . . ?
C26 C27 C28 C29 0.2(17) . . . . ?
C45 C46 C47 C48 -3.2(18) . . . . ?
C19 P2 C7 C8 139.7(9) . . . . ?
C19 P2 C7 C12 -41.0(10) . . . . ?
C19 P2 C13 C14 -67.7(10) . . . . ?
C19 P2 C13 C18 107.7(9) . . . . ?
C19 P2 C1 C6 -54.6(10) . . . . ?
C19 P2 C1 C2 131.1(9) . . . . ?
C19 C20 C21 C22 3(2) . . . . ?
C25 P3 C43 C44 117.0(8) . . . . ?
C25 P3 C43 C48 -65.3(10) . . . . ?
C25 P3 C31 C36 -28.9(11) . . . . ?
C25 P3 C31 C32 160.1(8) . . . . ?
C25 P3 C37 C42 -50.5(9) . . . . ?
C25 P3 C37 C38 129.6(9) . . . . ?
C25 C26 C27 C28 -0.2(16) . . . . ?
C25 C30 C29 C28 -1.4(17) . . . . ?
C27 C26 C25 P3 -173.1(8) . . . . ?
C27 C26 C25 C30 -0.6(15) . . . . ?
C27 C28 C29 C30 0.6(18) . . . . ?
C7 P2 C19 C24 138.1(9) . . . . ?
C7 P2 C19 C20 -40.6(10) . . . . ?
C7 P2 C13 C14 174.5(9) . . . . ?
C7 P2 C13 C18 -10.1(11) . . . . ?
C7 P2 C1 C6 62.7(10) . . . . ?
C7 P2 C1 C2 -111.6(9) . . . . ?
C7 C8 C9 C10 0.9(19) . . . . ?
C36 C31 C32 C33 -1.6(15) . . . . ?
N1 C49 C54 C53 178.2(9) . . . . ?
C13 P2 C19 C24 18.4(10) . . . . ?
C13 P2 C19 C20 -160.4(9) . . . . ?
C13 P2 C7 C8 -101.0(9) . . . . ?
C13 P2 C7 C12 78.4(10) . . . . ?
C13 P2 C1 C6 -176.4(9) . . . . ?
C13 P2 C1 C2 9.3(11) . . . . ?
C13 C14 C15 C16 0(2) . . . . ?
C13 C18 C17 C16 2(2) . . . . ?
C23 C22 C21 C20 -6(2) . . . . ?
C32 C31 C36 C35 0.7(18) . . . . ?
C32 C33 C34 C35 1.0(19) . . . . ?
C1 P2 C19 C24 -103.8(9) . . . . ?
C1 P2 C19 C20 77.4(10) . . . . ?
C1 P2 C7 C8 19.9(10) . . . . ?
C1 P2 C7 C12 -160.8(9) . . . . ?
C1 P2 C13 C14 54.9(10) . . . . ?
C1 P2 C13 C18 -129.7(9) . . . . ?
C1 C6 C5 C4 1(2) . . . . ?
C1 C2 C3 C4 -5.2(19) . . . . ?
C33 C34 C35 C36 -2(2) . . . . ?
C8 C7 C12 C11 -1.5(18) . . . . ?
C24 C19 C20 C21 0.9(19) . . . . ?
C24 C23 C22 C21 5(2) . . . . ?
C48 C43 C44 C45 0.3(15) . . . . ?
C6 C1 C2 C3 4.9(16) . . . . ?
C14 C13 C18 C17 -1.6(17) . . . . ?
C14 C15 C16 C17 1(2) . . . . ?
C42 C37 C38 C39 1.6(17) . . . . ?
C42 C41 C40 C39 0(2) . . . . ?
C22 C23 C24 C19 -1.7(18) . . . . ?
O4 Mo6 O11 Mo5 -38.0(8) . . . . ?
O4 Mo6 O14 Mo2 7.1(7) . . . . ?
O4 Mo4 O8 Mo3 35.6(8) 2_576 . . . ?
O4 Mo2 O6 Mo1 -35.3(8) . . . . ?
O4 Mo2 O15 Mo4 8.3(7) . . . 2_576 ?
O4 P1 O2 Mo5 63.4(9) . . . . ?
O4 P1 O2 Mo5 -116.6(9) 2_576 . . . ?
O4 P1 O2 Mo3 -58.9(8) . . . . ?
O4 P1 O2 Mo3 121.1(8) 2_576 . . . ?
O4 P1 O2 Mo4 3.8(7) 2_576 . . . ?
O4 P1 O2 Mo4 -176.2(7) . . . . ?
O4 P1 O3 Mo6 -3.9(7) . . . . ?
O4 P1 O3 Mo6 176.1(7) 2_576 . . . ?
O4 P1 O3 Mo1 -60.9(9) 2_576 . . 2_576 ?
O4 P1 O3 Mo1 119.1(9) . . . 2_576 ?
O4 P1 O3 Mo5 57.9(9) 2_576 . . . ?
O4 P1 O3 Mo5 -122.1(9) . . . . ?
O4 P1 O1 Mo1 -126.2(10) . . . . ?
O4 P1 O1 Mo1 53.8(10) 2_576 . . . ?
O4 P1 O1 Mo3 -66.6(9) 2_576 . . . ?
O4 P1 O1 Mo3 113.4(9) . . . . ?
O4 P1 O1 Mo2 176.3(7) 2_576 . . . ?
O4 P1 O1 Mo2 -3.7(7) . . . . ?
O4 P1 O1 O3 -123.2(8) . . . 2_576 ?
O4 P1 O1 O3 56.8(8) 2_576 . . 2_576 ?
C15 C16 C17 C18 -2(2) . . . . ?
C5 C4 C3 C2 3(2) . . . . ?
C41 C40 C39 C38 -1(2) . . . . ?
C20 C19 C24 C23 -1.4(17) . . . . ?
C38 C37 C42 C41 -2.2(17) . . . . ?
C2 C1 C6 C5 -2.8(18) . . . . ?
C29 C30 C25 P3 173.6(8) . . . . ?
C29 C30 C25 C26 1.3(15) . . . . ?
C10 C11 C12 C7 -3(2) . . . . ?
C18 C13 C14 C15 0.6(17) . . . . ?
C3 C4 C5 C6 -1(2) . . . . ?
C11 C10 C9 C8 -5(2) . . . . ?
C12 C7 C8 C9 2.5(17) . . . . ?
C9 C10 C11 C12 6(2) . . . . ?
C52 C51 C50 C49 0.0 . . . . ?
C51 C52 C53 C54 0.0 . . . . ?
C51 C50 C49 N1 -178.2(10) . . . . ?
C51 C50 C49 C54 0.0 . . . . ?
C50 C49 C54 C53 0.0 . . . . ?
C49 N1 C56 O23 177.5(13) . . . . ?
C49 C54 C53 C52 0.0 . . . . ?
C53 C52 C51 C50 0.0 . . . . ?
C56 N1 C49 C50 -5.1(17) . . . . ?
C56 N1 C49 C54 176.7(12) . . . . ?
C55 N1 C49 C50 175.8(16) . . . . ?
C55 N1 C49 C54 -2.5(19) . . . . ?
C55 N1 C56 O23 -3(3) . . . . ?
O2 Mo5 O13 Mo1 -36.1(8) . . . 2_576 ?
O2 Mo5 O9 Mo4 7.9(7) . . . . ?
O2 Mo3 O7 Mo2 -40.6(7) . . . . ?
O2 Mo3 O10 Mo5 8.0(6) . . . . ?
O2 Mo4 O8 Mo3 4.7(7) . . . . ?
O2 P1 O4 Mo6 -56.5(9) . . . . ?
O2 P1 O4 Mo6 123.5(9) 2_576 . . . ?
O2 P1 O4 Mo4 -176.3(7) . . . 2_576 ?
O2 P1 O4 Mo4 3.7(7) 2_576 . . 2_576 ?
O2 P1 O4 Mo2 -113.5(9) 2_576 . . . ?
O2 P1 O4 Mo2 66.5(9) . . . . ?
O2 P1 O3 Mo6 114.4(9) . . . . ?
O2 P1 O3 Mo6 -65.6(9) 2_576 . . . ?
O2 P1 O3 Mo1 57.4(9) 2_576 . . 2_576 ?
O2 P1 O3 Mo1 -122.6(9) . . . 2_576 ?
O2 P1 O3 Mo5 -3.8(6) . . . . ?
O2 P1 O3 Mo5 176.2(6) 2_576 . . . ?
O2 P1 O1 Mo1 117.1(9) . . . . ?
O2 P1 O1 Mo1 -62.9(9) 2_576 . . . ?
O2 P1 O1 Mo3 -3.2(6) . . . . ?
O2 P1 O1 Mo3 176.8(6) 2_576 . . . ?
O2 P1 O1 Mo2 -120.3(9) . . . . ?
O2 P1 O1 Mo2 59.7(9) 2_576 . . . ?
O2 P1 O1 O3 120.2(7) . . . 2_576 ?
O2 P1 O1 O3 -59.8(7) 2_576 . . 2_576 ?
O3 Mo6 O11 Mo5 -8.3(7) . . . . ?
O3 Mo6 O14 Mo2 34.7(8) . . . . ?
O3 Mo1 O5 Mo3 -37.8(8) 2_576 . . . ?
O3 Mo5 O13 Mo1 -7.2(7) . . . 2_576 ?
O3 Mo5 O9 Mo4 38.1(8) . . . . ?
O3 P1 O4 Mo6 -176.0(7) 2_576 . . . ?
O3 P1 O4 Mo6 4.0(7) . . . . ?
O3 P1 O4 Mo4 -115.8(9) . . . 2_576 ?
O3 P1 O4 Mo4 64.2(9) 2_576 . . 2_576 ?
O3 P1 O4 Mo2 -53.0(9) 2_576 . . . ?
O3 P1 O4 Mo2 127.0(9) . . . . ?
O3 P1 O2 Mo5 -175.9(7) 2_576 . . . ?
O3 P1 O2 Mo5 4.1(7) . . . . ?
O3 P1 O2 Mo3 -118.2(8) . . . . ?
O3 P1 O2 Mo3 61.8(8) 2_576 . . . ?
O3 P1 O2 Mo4 -55.5(9) 2_576 . . . ?
O3 P1 O2 Mo4 124.5(9) . . . . ?
O3 P1 O1 Mo1 -3.0(7) 2_576 . . . ?
O3 P1 O1 Mo1 177.0(7) . . . . ?
O3 P1 O1 Mo3 -123.4(9) 2_576 . . . ?
O3 P1 O1 Mo3 56.6(9) . . . . ?
O3 P1 O1 Mo2 -60.5(9) . . . . ?
O3 P1 O1 Mo2 119.5(9) 2_576 . . . ?
O3 P1 O1 O3 180.002(3) . . . 2_576 ?
O24 C64 N2 C57 175(4) . . . . ?
O24 C64 N2 C63 1(6) . . . . ?
C58 C57 C62 C61 0.0 . . . . ?
C58 C57 N2 C63 -156(3) . . . . ?
C58 C57 N2 C64 32(4) . . . . ?
C57 C58 C59 C60 0.0 . . . . ?
C57 C62 C61 C60 0.0 . . . . ?
C62 C57 N2 C63 24(4) . . . . ?
C62 C57 N2 C64 -148(3) . . . . ?
C62 C61 C60 C59 0.0 . . . . ?
C61 C60 C59 C58 0.0 . . . . ?
C59 C58 C57 C62 0.0 . . . . ?
C59 C58 C57 N2 -180(3) . . . . ?
O1 Mo1 O5 Mo3 -8.3(7) . . . . ?
O1 Mo3 O7 Mo2 -8.9(6) . . . . ?
O1 Mo3 O10 Mo5 37.4(8) . . . . ?
O1 Mo2 O6 Mo1 -7.0(6) . . . . ?
O1 Mo2 O15 Mo4 39.5(8) . . . 2_576 ?
O1 P1 O4 Mo6 -119.3(9) . . . . ?
O1 P1 O4 Mo6 60.7(9) 2_576 . . . ?
O1 P1 O4 Mo4 121.0(9) . . . 2_576 ?
O1 P1 O4 Mo4 -59.0(9) 2_576 . . 2_576 ?
O1 P1 O4 Mo2 3.7(7) . . . . ?
O1 P1 O4 Mo2 -176.3(7) 2_576 . . . ?
O1 P1 O2 Mo5 125.5(9) . . . . ?
O1 P1 O2 Mo5 -54.5(9) 2_576 . . . ?
O1 P1 O2 Mo3 -176.8(6) 2_576 . . . ?
O1 P1 O2 Mo3 3.2(6) . . . . ?
O1 P1 O2 Mo4 -114.1(8) . . . . ?
O1 P1 O2 Mo4 65.9(8) 2_576 . . . ?
O1 P1 O3 Mo6 -126.0(10) 2_576 . . . ?
O1 P1 O3 Mo6 54.0(10) . . . . ?
O1 P1 O3 Mo1 -3.0(7) 2_576 . . 2_576 ?
O1 P1 O3 Mo1 177.0(7) . . . 2_576 ?
O1 P1 O3 Mo5 115.8(9) 2_576 . . . ?
O1 P1 O3 Mo5 -64.2(9) . . . . ?
N2 C57 C62 C61 180(3) . . . . ?
